data_7206033
loop_
_publ_author_name
Nonappa,
'Ahonen, Kari'
'Lahtinen, Manu'
'Kolehmainen, Erkki'

_publ_section_title
;
 Cyclic dipeptides: catalyst/promoter-free, rapid and environmentally
 benign cyclization of free amino acids
;
_journal_issue 5
_journal_name_full 'Green Chemistry'
_journal_page_first 1203
_journal_paper_doi 10.1039/c1gc15043j
_journal_volume 13
_journal_year 2011
_chemical_absolute_configuration syn
_chemical_formula_moiety '(C10 H14 N2 O4), 2(H2 O)'
_chemical_formula_sum 'C10 H18 N2 O6'
_chemical_formula_weight 262.26
_chemical_name_systematic
;
?
;
_space_group_IT_number 19
_symmetry_cell_setting orthorhombic
_symmetry_Int_Tables_number 19
_symmetry_space_group_name_Hall 'P 2ac 2ab'
_symmetry_space_group_name_H-M 'P 21 21 21'
_atom_sites_solution_hydrogens geom
_atom_sites_solution_primary direct
_atom_sites_solution_secondary difmap
_audit_creation_method SHELXL-97
_cell_angle_alpha 90.00
_cell_angle_beta 90.00
_cell_angle_gamma 90.00
_cell_formula_units_Z 4
_cell_length_a 7.7534(16)
_cell_length_b 8.0651(16)
_cell_length_c 18.818(4)
_cell_measurement_reflns_used 22932
_cell_measurement_temperature 123(2)
_cell_measurement_theta_max 28.283
_cell_measurement_theta_min 0.407
_cell_volume 1176.7(4)
_computing_cell_refinement DENZO-SMN
_computing_data_collection Collect
_computing_data_reduction DENZO-SMN
_computing_molecular_graphics 'Mercury 2.3'
_computing_publication_material 'SHELXL-97 (Sheldrick, 2008)'
_computing_structure_refinement 'SHELXL-97 (Sheldrick, 2008)'
_computing_structure_solution 'SHELXS97 or SIR2002'
_diffrn_ambient_temperature 123(2)
_diffrn_detector_area_resol_mean 9
_diffrn_measured_fraction_theta_full 0.999
_diffrn_measured_fraction_theta_max 0.995
_diffrn_measurement_device_type 'Kappa APEX II'
_diffrn_measurement_method '\f and \w scans'
_diffrn_radiation_monochromator graphite
_diffrn_radiation_source 'fine-focus sealed tube'
_diffrn_radiation_type MoK\a
_diffrn_radiation_wavelength 0.71073
_diffrn_reflns_av_R_equivalents 0.0428
_diffrn_reflns_av_sigmaI/netI 0.0545
_diffrn_reflns_limit_h_max 9
_diffrn_reflns_limit_h_min -10
_diffrn_reflns_limit_k_max 10
_diffrn_reflns_limit_k_min -10
_diffrn_reflns_limit_l_max 25
_diffrn_reflns_limit_l_min -17
_diffrn_reflns_number 9344
_diffrn_reflns_theta_full 27.00
_diffrn_reflns_theta_max 28.31
_diffrn_reflns_theta_min 2.75
_diffrn_standards_decay_% 0
_diffrn_standards_interval_count 0
_diffrn_standards_interval_time 0
_diffrn_standards_number 0
_exptl_absorpt_coefficient_mu 0.123
_exptl_absorpt_correction_T_max 0.9854
_exptl_absorpt_correction_T_min 0.7301
_exptl_absorpt_correction_type multi-scan
_exptl_absorpt_process_details 'SADABS (Sheldrick, G. M., 1995)'
_exptl_crystal_colour colorless
_exptl_crystal_density_diffrn 1.480
_exptl_crystal_density_method 'not measured'
_exptl_crystal_description plate
_exptl_crystal_F_000 560
_exptl_crystal_size_max 0.24
_exptl_crystal_size_mid 0.23
_exptl_crystal_size_min 0.12
_refine_diff_density_max 0.246
_refine_diff_density_min -0.190
_refine_diff_density_rms 0.047
_refine_ls_abs_structure_details 'Flack H D (1983), Acta Cryst. A39, 876-881'
_refine_ls_abs_structure_Flack -0.1(11)
_refine_ls_extinction_method none
_refine_ls_goodness_of_fit_ref 1.035
_refine_ls_hydrogen_treatment mixed
_refine_ls_matrix_type full
_refine_ls_number_parameters 187
_refine_ls_number_reflns 2893
_refine_ls_number_restraints 0
_refine_ls_restrained_S_all 1.035
_refine_ls_R_factor_all 0.0557
_refine_ls_R_factor_gt 0.0429
_refine_ls_shift/su_max 0.000
_refine_ls_shift/su_mean 0.000
_refine_ls_structure_factor_coef Fsqd
_refine_ls_weighting_details 'calc w=1/[\s^2^(Fo^2^)+(0.0335P)^2^+0.2208P] where P=(Fo^2^+2Fc^2^)/3'
_refine_ls_weighting_scheme calc
_refine_ls_wR_factor_gt 0.0841
_refine_ls_wR_factor_ref 0.0881
_reflns_number_gt 2432
_reflns_number_total 2893
_reflns_threshold_expression >2\s(I)
_cod_data_source_file c1gc15043j.txt
_cod_data_source_block xsodu173-2
_cod_depositor_comments
;
The following automatic conversions were performed:
'_symmetry_cell_setting' value 'Orthorhombic' changed to 'orthorhombic'
according to '/home/saulius/struct/CIF-dictionaries/cif_core.dic'
dictionary named 'cif_core.dic' version 2.4.1 from 2010-06-29.

Automatic conversion script
Id: cif_fix_enum 1555 2011-01-17 13:19:09Z saulius 
;
_cod_database_code 7206033

loop_
_symmetry_equiv_pos_as_xyz
'x, y, z'
'-x+1/2, -y, z+1/2'
'-x, y+1/2, -z+1/2'
'x+1/2, -y+1/2, -z'

loop_
_atom_site_label
_atom_site_type_symbol
_atom_site_fract_x
_atom_site_fract_y
_atom_site_fract_z
_atom_site_U_iso_or_equiv
_atom_site_adp_type
_atom_site_occupancy
_atom_site_symmetry_multiplicity
_atom_site_calc_flag
_atom_site_refinement_flags
_atom_site_disorder_assembly
_atom_site_disorder_group
H3H H 0.229(4) 0.797(4) 1.1143(15) 0.063(10) Uiso 1 1 d . . .
H4H H 0.369(4) 0.025(4) 0.7681(14) 0.056(9) Uiso 1 1 d . . .
H5AW H 0.733(4) 0.412(4) 0.8494(18) 0.077(10) Uiso 1 1 d . . .
H5BW H 0.704(3) 0.421(3) 0.9239(14) 0.046(7) Uiso 1 1 d . . .
H6AW H 0.723(4) 0.262(3) 0.7233(16) 0.065(9) Uiso 1 1 d . . .
H6BW H 0.567(4) 0.257(3) 0.7622(14) 0.054(9) Uiso 1 1 d . . .
C1 C 0.1734(2) 0.5806(2) 0.88774(9) 0.0163(4) Uani 1 1 d . . .
C3 C 0.1647(2) 0.4387(2) 1.00453(8) 0.0163(4) Uani 1 1 d . . .
H3 H 0.2844 0.4334 1.0242 0.020 Uiso 1 1 calc R . .
C4 C 0.1245(2) 0.2780(2) 0.96653(9) 0.0178(4) Uani 1 1 d . . .
C6 C 0.2363(2) 0.4161(2) 0.85884(9) 0.0166(4) Uani 1 1 d . . .
H6 H 0.3645 0.4099 0.8642 0.020 Uiso 1 1 calc R . .
C7 C 0.0774(3) 0.7291(2) 0.99511(10) 0.0197(4) Uani 1 1 d . . .
H7A H -0.0369 0.7599 0.9757 0.024 Uiso 1 1 calc R . .
H7B H 0.1556 0.8258 0.9918 0.024 Uiso 1 1 calc R . .
C8 C 0.0625(3) 0.6674(3) 1.07191(10) 0.0225(4) Uani 1 1 d . . .
H8 H -0.0381 0.7191 1.0967 0.027 Uiso 1 1 calc R . .
C9 C 0.0391(3) 0.4817(2) 1.06410(10) 0.0233(4) Uani 1 1 d . . .
H9A H -0.0810 0.4538 1.0507 0.028 Uiso 1 1 calc R . .
H9B H 0.0692 0.4230 1.1086 0.028 Uiso 1 1 calc R . .
C10 C 0.1065(3) 0.1411(2) 0.84889(9) 0.0211(4) Uani 1 1 d . . .
H10A H -0.0205 0.1336 0.8445 0.025 Uiso 1 1 calc R . .
H10B H 0.1520 0.0332 0.8655 0.025 Uiso 1 1 calc R . .
C11 C 0.1892(2) 0.1920(2) 0.77853(9) 0.0189(4) Uani 1 1 d . . .
H11 H 0.1214 0.1504 0.7370 0.023 Uiso 1 1 calc R . .
C12 C 0.1888(3) 0.3807(2) 0.78184(9) 0.0202(4) Uani 1 1 d . . .
H12A H 0.2750 0.4284 0.7488 0.024 Uiso 1 1 calc R . .
H12B H 0.0736 0.4259 0.7701 0.024 Uiso 1 1 calc R . .
N2 N 0.14934(19) 0.58491(18) 0.95749(7) 0.0162(3) Uani 1 1 d . . .
N5 N 0.1568(2) 0.27613(18) 0.89719(8) 0.0172(3) Uani 1 1 d . . .
O1 O 0.15133(18) 0.70344(16) 0.84896(6) 0.0208(3) Uani 1 1 d . . .
O2 O 0.06632(18) 0.15668(16) 0.99924(7) 0.0218(3) Uani 1 1 d . . .
O3 O 0.21834(19) 0.6928(2) 1.11044(7) 0.0275(3) Uani 1 1 d . . .
O4 O 0.36452(18) 0.13766(18) 0.77559(7) 0.0219(3) Uani 1 1 d . . .
O6W O 0.6615(2) 0.31278(18) 0.76117(7) 0.0248(3) Uani 1 1 d . . .
O5W O 0.7656(2) 0.46213(18) 0.88833(8) 0.0295(4) Uani 1 1 d . . .

loop_
_atom_site_aniso_label
_atom_site_aniso_U_11
_atom_site_aniso_U_22
_atom_site_aniso_U_33
_atom_site_aniso_U_23
_atom_site_aniso_U_13
_atom_site_aniso_U_12
C1 0.0141(9) 0.0168(9) 0.0179(8) -0.0008(7) 0.0018(7) -0.0007(8)
C3 0.0166(9) 0.0171(9) 0.0151(8) 0.0019(7) 0.0012(7) -0.0010(8)
C4 0.0125(9) 0.0198(10) 0.0209(9) 0.0006(7) 0.0001(7) 0.0007(8)
C6 0.0166(9) 0.0153(9) 0.0177(8) -0.0003(7) 0.0011(7) -0.0001(8)
C7 0.0208(10) 0.0185(10) 0.0198(9) -0.0036(7) -0.0003(8) 0.0036(8)
C8 0.0230(10) 0.0254(11) 0.0190(9) -0.0036(8) 0.0036(8) 0.0030(9)
C9 0.0250(10) 0.0254(11) 0.0194(9) -0.0014(8) 0.0082(8) -0.0028(8)
C10 0.0234(10) 0.0170(9) 0.0227(9) -0.0043(7) -0.0003(8) -0.0026(8)
C11 0.0174(9) 0.0203(10) 0.0189(9) -0.0028(8) -0.0012(7) 0.0014(8)
C12 0.0260(10) 0.0179(10) 0.0168(8) -0.0004(7) -0.0012(7) 0.0021(8)
N2 0.0177(7) 0.0136(7) 0.0174(7) -0.0003(6) 0.0012(6) 0.0004(7)
N5 0.0213(8) 0.0129(7) 0.0174(7) -0.0006(6) -0.0002(6) -0.0010(7)
O1 0.0243(7) 0.0182(6) 0.0198(6) 0.0021(5) 0.0014(5) 0.0012(6)
O2 0.0265(7) 0.0162(7) 0.0226(7) 0.0028(6) 0.0009(6) -0.0040(6)
O3 0.0345(8) 0.0262(8) 0.0218(7) -0.0045(6) -0.0064(6) -0.0004(7)
O4 0.0205(7) 0.0175(7) 0.0277(7) -0.0030(6) 0.0026(5) 0.0017(6)
O6W 0.0287(8) 0.0202(8) 0.0256(7) -0.0045(6) 0.0069(6) -0.0043(7)
O5W 0.0370(9) 0.0272(9) 0.0242(8) 0.0000(6) 0.0025(7) -0.0033(7)

loop_
_atom_type_symbol
_atom_type_description
_atom_type_scat_dispersion_real
_atom_type_scat_dispersion_imag
_atom_type_scat_source
C C 0.0033 0.0016 'International Tables Vol C Tables 4.2.6.8 and 6.1.1.4'
H H 0.0000 0.0000 'International Tables Vol C Tables 4.2.6.8 and 6.1.1.4'
N N 0.0061 0.0033 'International Tables Vol C Tables 4.2.6.8 and 6.1.1.4'
O O 0.0106 0.0060 'International Tables Vol C Tables 4.2.6.8 and 6.1.1.4'

loop_
_geom_angle_atom_site_label_1
_geom_angle_atom_site_label_2
_geom_angle_atom_site_label_3
_geom_angle
_geom_angle_site_symmetry_1
_geom_angle_site_symmetry_3
_geom_angle_publ_flag
O1 C1 N2 122.78(17) . . ?
O1 C1 C6 122.13(15) . . ?
N2 C1 C6 115.05(15) . . ?
N2 C3 C4 112.55(13) . . ?
N2 C3 C9 101.93(14) . . ?
C4 C3 C9 114.25(15) . . ?
N2 C3 H3 109.3 . . ?
C4 C3 H3 109.3 . . ?
C9 C3 H3 109.3 . . ?
O2 C4 N5 123.14(18) . . ?
O2 C4 C3 121.07(15) . . ?
N5 C4 C3 115.79(15) . . ?
N5 C6 C1 111.11(14) . . ?
N5 C6 C12 102.77(14) . . ?
C1 C6 C12 115.36(14) . . ?
N5 C6 H6 109.1 . . ?
C1 C6 H6 109.1 . . ?
C12 C6 H6 109.1 . . ?
N2 C7 C8 103.06(15) . . ?
N2 C7 H7A 111.2 . . ?
C8 C7 H7A 111.2 . . ?
N2 C7 H7B 111.2 . . ?
C8 C7 H7B 111.2 . . ?
H7A C7 H7B 109.1 . . ?
O3 C8 C9 107.05(17) . . ?
O3 C8 C7 111.65(16) . . ?
C9 C8 C7 103.78(15) . . ?
O3 C8 H8 111.3 . . ?
C9 C8 H8 111.3 . . ?
C7 C8 H8 111.3 . . ?
C8 C9 C3 102.69(16) . . ?
C8 C9 H9A 111.2 . . ?
C3 C9 H9A 111.2 . . ?
C8 C9 H9B 111.2 . . ?
C3 C9 H9B 111.2 . . ?
H9A C9 H9B 109.1 . . ?
N5 C10 C11 103.01(15) . . ?
N5 C10 H10A 111.2 . . ?
C11 C10 H10A 111.2 . . ?
N5 C10 H10B 111.2 . . ?
C11 C10 H10B 111.2 . . ?
H10A C10 H10B 109.1 . . ?
O4 C11 C12 108.07(15) . . ?
O4 C11 C10 110.51(15) . . ?
C12 C11 C10 103.44(14) . . ?
O4 C11 H11 111.5 . . ?
C12 C11 H11 111.5 . . ?
C10 C11 H11 111.5 . . ?
C6 C12 C11 103.06(14) . . ?
C6 C12 H12A 111.2 . . ?
C11 C12 H12A 111.2 . . ?
C6 C12 H12B 111.2 . . ?
C11 C12 H12B 111.2 . . ?
H12A C12 H12B 109.1 . . ?
C1 N2 C7 123.38(15) . . ?
C1 N2 C3 124.06(15) . . ?
C7 N2 C3 111.88(13) . . ?
C4 N5 C10 124.42(16) . . ?
C4 N5 C6 123.41(15) . . ?
C10 N5 C6 112.03(14) . . ?
C8 O3 H3H 106(2) . . ?
C11 O4 H4H 110.1(19) . . ?
H6AW O6W H6BW 103(3) . . ?
H5AW O5W H5BW 108(3) . . ?

loop_
_geom_bond_atom_site_label_1
_geom_bond_atom_site_label_2
_geom_bond_distance
_geom_bond_site_symmetry_2
_geom_bond_publ_flag
C1 O1 1.242(2) . ?
C1 N2 1.326(2) . ?
C1 C6 1.515(2) . ?
C3 N2 1.479(2) . ?
C3 C4 1.513(3) . ?
C3 C9 1.525(3) . ?
C3 H3 1.0000 . ?
C4 O2 1.241(2) . ?
C4 N5 1.329(2) . ?
C6 N5 1.475(2) . ?
C6 C12 1.522(2) . ?
C6 H6 1.0000 . ?
C7 N2 1.471(2) . ?
C7 C8 1.533(3) . ?
C7 H7A 0.9900 . ?
C7 H7B 0.9900 . ?
C8 O3 1.424(2) . ?
C8 C9 1.516(3) . ?
C8 H8 1.0000 . ?
C9 H9A 0.9900 . ?
C9 H9B 0.9900 . ?
C10 N5 1.471(2) . ?
C10 C11 1.527(3) . ?
C10 H10A 0.9900 . ?
C10 H10B 0.9900 . ?
C11 O4 1.429(2) . ?
C11 C12 1.523(3) . ?
C11 H11 1.0000 . ?
C12 H12A 0.9900 . ?
C12 H12B 0.9900 . ?
O3 H3H 0.85(3) . ?
O4 H4H 0.92(3) . ?
O6W H6AW 0.95(3) . ?
O6W H6BW 0.86(3) . ?
O5W H5AW 0.87(3) . ?
O5W H5BW 0.89(3) . ?

loop_
_geom_torsion_atom_site_label_1
_geom_torsion_atom_site_label_2
_geom_torsion_atom_site_label_3
_geom_torsion_atom_site_label_4
_geom_torsion
_geom_torsion_site_symmetry_1
_geom_torsion_site_symmetry_2
_geom_torsion_site_symmetry_3
_geom_torsion_site_symmetry_4
_geom_torsion_publ_flag
N2 C3 C4 O2 -151.93(16) . . . . ?
C9 C3 C4 O2 -36.3(2) . . . . ?
N2 C3 C4 N5 28.6(2) . . . . ?
C9 C3 C4 N5 144.20(17) . . . . ?
O1 C1 C6 N5 -145.19(17) . . . . ?
N2 C1 C6 N5 36.9(2) . . . . ?
O1 C1 C6 C12 -28.8(2) . . . . ?
N2 C1 C6 C12 153.35(16) . . . . ?
N2 C7 C8 O3 87.07(18) . . . . ?
N2 C7 C8 C9 -27.9(2) . . . . ?
O3 C8 C9 C3 -77.64(18) . . . . ?
C7 C8 C9 C3 40.57(19) . . . . ?
N2 C3 C9 C8 -36.69(18) . . . . ?
C4 C3 C9 C8 -158.37(15) . . . . ?
N5 C10 C11 O4 84.98(18) . . . . ?
N5 C10 C11 C12 -30.48(18) . . . . ?
N5 C6 C12 C11 -33.33(18) . . . . ?
C1 C6 C12 C11 -154.40(15) . . . . ?
O4 C11 C12 C6 -77.17(17) . . . . ?
C10 C11 C12 C6 40.02(18) . . . . ?
O1 C1 N2 C7 6.5(3) . . . . ?
C6 C1 N2 C7 -175.62(16) . . . . ?
O1 C1 N2 C3 176.32(16) . . . . ?
C6 C1 N2 C3 -5.8(2) . . . . ?
C8 C7 N2 C1 175.60(16) . . . . ?
C8 C7 N2 C3 4.7(2) . . . . ?
C4 C3 N2 C1 -27.9(2) . . . . ?
C9 C3 N2 C1 -150.78(17) . . . . ?
C4 C3 N2 C7 142.91(16) . . . . ?
C9 C3 N2 C7 20.07(19) . . . . ?
O2 C4 N5 C10 8.8(3) . . . . ?
C3 C4 N5 C10 -171.72(16) . . . . ?
O2 C4 N5 C6 -175.94(17) . . . . ?
C3 C4 N5 C6 3.6(3) . . . . ?
C11 C10 N5 C4 -174.44(17) . . . . ?
C11 C10 N5 C6 9.8(2) . . . . ?
C1 C6 N5 C4 -37.1(2) . . . . ?
C12 C6 N5 C4 -161.01(17) . . . . ?
C1 C6 N5 C10 138.72(16) . . . . ?
C12 C6 N5 C10 14.79(19) . . . . ?

loop_
_cod_related_entry_id
_cod_related_entry_database
_cod_related_entry_code
1 ChemSpider 30653775
